data_4105382
loop_
_publ_author_name
'Ginger E. Sigmon'
'Jie Ling'
'Daniel K. Unruh'
'Laura Moore-Shay'
'Matthew Ward'
'Brittany Weaver'
'Peter C. Burns'

_publ_contact_author_address
;University of Notre Dame
Dept. of Civil Engineering and Geological Sciences
156 Fitzpatrick Hall
Notre Dame, IN 46556
;
_publ_contact_author_email pburns@nd.edu
_publ_contact_author_name 'Peter C. Burns'
_publ_contact_author_phone 574-631-5380
_publ_section_title
;
 Uranyl-Peroxide Interactions Favor Nanocluster Self-Assembly
;
_journal_name_full 'Journal of the American Chemical Society'
_journal_page_first 16648
_journal_page_last 16649
_journal_paper_doi 10.1021/ja907837u
_journal_volume 131
_journal_year 2009
_chemical_formula_moiety 'K+, (UO2)2+, (O2)2-, (C2O4)2-, (H2O)'
_chemical_formula_sum 'C8 K6 O26 U2'
_chemical_formula_weight 1222.74
_chemical_name_systematic
; 
 'Potassium uranyl peroxide oxalate hydrate 
;
_space_group_IT_number 14
_symmetry_cell_setting monoclinic
_symmetry_space_group_name_Hall '-P 2ybc'
_symmetry_space_group_name_H-M 'P 1 21/c 1'
_atom_sites_solution_hydrogens none
_atom_sites_solution_primary direct
_atom_sites_solution_secondary difmap
_audit_creation_method SHELXL-97
_cell_angle_alpha 90.00
_cell_angle_beta 111.917(2)
_cell_angle_gamma 90.00
_cell_formula_units_Z 4
_cell_length_a 17.312(3)
_cell_length_b 12.0841(18)
_cell_length_c 13.904(2)
_cell_measurement_reflns_used 4751
_cell_measurement_temperature 273(2)
_cell_measurement_theta_max 30.67
_cell_measurement_theta_min 2.33
_cell_volume 2698.5(7)
_computing_cell_refinement 'SMART-NT v5.0'
_computing_data_collection 'SMART-NT v5.0'
_computing_data_reduction 'SMART-NT v5.0'
_computing_molecular_graphics 'CrystalMaker v1.4'
_computing_structure_refinement 'SHELXL-97 (Sheldrick, 1997)'
_computing_structure_solution 'SHELXS-97 (Sheldrick, 1990)'
_diffrn_ambient_temperature 273(2)
_diffrn_measured_fraction_theta_full 0.990
_diffrn_measured_fraction_theta_max 0.990
_diffrn_measurement_device_type 'Bruker PLATFORM with a SMART CCD detector'
_diffrn_measurement_method \w
_diffrn_radiation_monochromator graphite
_diffrn_radiation_source 'fine-focus sealed tube'
_diffrn_radiation_type MoK\a
_diffrn_radiation_wavelength 0.71073
_diffrn_reflns_av_R_equivalents 0.0706
_diffrn_reflns_av_sigmaI/netI 0.0584
_diffrn_reflns_limit_h_max 27
_diffrn_reflns_limit_h_min -27
_diffrn_reflns_limit_k_max 18
_diffrn_reflns_limit_k_min -19
_diffrn_reflns_limit_l_max 21
_diffrn_reflns_limit_l_min -22
_diffrn_reflns_number 54695
_diffrn_reflns_theta_full 34.40
_diffrn_reflns_theta_max 34.40
_diffrn_reflns_theta_min 1.27
_exptl_absorpt_coefficient_mu 13.020
_exptl_absorpt_correction_T_max 0.0733
_exptl_absorpt_correction_T_min 0.0352
_exptl_absorpt_correction_type psi-scan
_exptl_absorpt_process_details SADABS
_exptl_crystal_colour orange
_exptl_crystal_density_diffrn 3.010
_exptl_crystal_description blocky
_exptl_crystal_F_000 2216
_exptl_crystal_size_max 0.200
_exptl_crystal_size_mid 0.150
_exptl_crystal_size_min 0.125
_refine_diff_density_max 1.598
_refine_diff_density_min -1.190
_refine_diff_density_rms 0.274
_refine_ls_extinction_method none
_refine_ls_goodness_of_fit_ref 0.999
_refine_ls_hydrogen_treatment none
_refine_ls_matrix_type full
_refine_ls_number_parameters 379
_refine_ls_number_reflns 11248
_refine_ls_number_restraints 0
_refine_ls_restrained_S_all 0.999
_refine_ls_R_factor_all 0.0613
_refine_ls_R_factor_gt 0.0366
_refine_ls_shift/su_max 0.003
_refine_ls_shift/su_mean 0.000
_refine_ls_structure_factor_coef Fsqd
_refine_ls_weighting_details 'calc w=1/[\s^2^(Fo^2^)+(0.0276P)^2^+0.5164P] where P=(Fo^2^+2Fc^2^)/3'
_refine_ls_weighting_scheme calc
_refine_ls_wR_factor_gt 0.0722
_refine_ls_wR_factor_ref 0.0818
_reflns_number_gt 8199
_reflns_number_total 11248
_reflns_threshold_expression >2sigma(I)
_cod_data_source_file ja907837u_si_003_1.cif
_cod_data_source_block dimer
_cod_database_code 4105382

loop_
_symmetry_equiv_pos_as_xyz
'x, y, z'
'-x, y+1/2, -z+1/2'
'-x, -y, -z'
'x, -y-1/2, z-1/2'

loop_
_atom_site_label
_atom_site_type_symbol
_atom_site_fract_x
_atom_site_fract_y
_atom_site_fract_z
_atom_site_U_iso_or_equiv
_atom_site_adp_type
_atom_site_occupancy
_atom_site_symmetry_multiplicity
_atom_site_calc_flag
U1 U 0.160272(9) 0.884471(13) 0.321910(12) 0.00734(4) Uani 1 1 d
U2 U -0.668858(9) 0.883893(13) 0.162374(12) 0.00730(4) Uani 1 1 d
O1 O -0.6003(2) 0.8759(3) 0.2954(3) 0.0155(7) Uani 1 1 d
O2 O -0.6713(2) 1.0846(3) 0.1745(3) 0.0163(7) Uani 1 1 d
O3 O 0.1643(2) 1.0860(3) 0.3147(3) 0.0163(7) Uani 1 1 d
O4 O -0.6806(2) 0.6791(3) 0.1766(2) 0.0104(6) Uani 1 1 d
O5 O 0.0913(2) 0.9864(3) 0.4229(2) 0.0131(7) Uani 1 1 d
O6 O 0.1656(2) 0.6835(3) 0.3019(2) 0.0113(6) Uani 1 1 d
O7 O 0.0954(2) 0.7731(3) 0.4170(2) 0.0112(6) Uani 1 1 d
O8 O -0.5787(2) 0.7714(3) 0.1042(3) 0.0116(6) Uani 1 1 d
O9 O 0.0603(2) 0.8855(3) 0.2203(3) 0.0143(7) Uani 1 1 d
O10 O -0.7782(2) 0.9485(3) 0.2072(3) 0.0145(7) Uani 1 1 d
O11 O 0.2584(2) 0.8790(3) 0.4282(3) 0.0155(7) Uani 1 1 d
O12 O -0.7792(2) 0.8266(3) 0.2058(3) 0.0139(7) Uani 1 1 d
O13 O -0.5636(2) 0.9849(3) 0.1167(3) 0.0142(7) Uani 1 1 d
O14 O -0.7349(2) 0.8908(3) 0.0279(2) 0.0117(6) Uani 1 1 d
O15 O -0.5275(2) 0.6081(3) 0.0804(3) 0.0192(8) Uani 1 1 d
O16 O -0.6150(2) 1.2502(3) 0.1703(3) 0.0207(8) Uani 1 1 d
O17 O 0.1127(2) 0.5171(3) 0.3107(3) 0.0155(7) Uani 1 1 d
O18 O -0.6299(2) 0.5104(3) 0.1712(3) 0.0160(7) Uani 1 1 d
O19 O 0.0329(2) 1.1435(3) 0.4480(3) 0.0153(7) Uani 1 1 d
O20 O -0.5125(2) 1.1446(3) 0.0838(3) 0.0160(7) Uani 1 1 d
O21 O 0.1170(3) 1.2504(3) 0.3382(3) 0.0265(9) Uani 1 1 d
O22 O 0.0418(2) 0.6125(3) 0.4423(3) 0.0194(8) Uani 1 1 d
O23 O 0.1803(2) 1.1933(3) 0.1438(3) 0.0145(7) Uani 1 1 d
O24 O -0.7801(2) 0.4217(3) 0.1620(3) 0.0183(7) Uani 1 1 d
O25 O -0.2958(2) 0.9647(3) 0.1192(3) 0.0226(8) Uani 1 1 d
O26 O -0.3342(2) 0.6737(4) 0.1258(3) 0.0275(9) Uani 1 1 d
C1 C -0.5732(3) 0.6653(4) 0.1102(3) 0.0115(8) Uani 1 1 d
C2 C -0.6326(3) 0.6113(4) 0.1565(3) 0.0091(8) Uani 1 1 d
C3 C 0.1240(3) 0.6161(4) 0.3339(3) 0.0094(8) Uani 1 1 d
C4 C 0.0830(3) 0.6690(4) 0.4048(4) 0.0113(8) Uani 1 1 d
C5 C 0.0778(3) 1.0902(4) 0.4133(3) 0.0101(8) Uani 1 1 d
C6 C 0.1233(3) 1.1497(4) 0.3505(4) 0.0128(9) Uani 1 1 d
C7 C -0.6191(3) 1.1494(4) 0.1565(3) 0.0116(8) Uani 1 1 d
C8 C -0.5587(3) 1.0889(4) 0.1152(4) 0.0131(9) Uani 1 1 d
K1 K 0.06036(6) 0.36654(8) 0.15789(8) 0.01392(19) Uani 1 1 d
K2 K -0.42508(6) 0.86251(9) 0.14374(8) 0.0151(2) Uani 1 1 d
K3 K 0.14333(6) 0.63606(8) 0.10450(8) 0.01361(19) Uani 1 1 d
K4 K -0.65010(6) 0.68574(9) 0.39073(8) 0.01386(19) Uani 1 1 d
K5 K -0.06775(6) 0.88844(8) 0.04163(8) 0.01259(18) Uani 1 1 d
K6 K -0.44488(6) 0.88578(8) 0.43991(8) 0.01253(17) Uani 1 1 d

loop_
_atom_site_aniso_label
_atom_site_aniso_U_11
_atom_site_aniso_U_22
_atom_site_aniso_U_33
_atom_site_aniso_U_23
_atom_site_aniso_U_13
_atom_site_aniso_U_12
U1 0.00891(7) 0.00635(7) 0.00825(7) 0.00021(5) 0.00491(5) 0.00067(6)
U2 0.00925(7) 0.00617(7) 0.00796(7) -0.00016(5) 0.00491(5) -0.00056(6)
O1 0.0197(17) 0.0130(17) 0.0120(15) 0.0022(12) 0.0039(13) -0.0015(13)
O2 0.0201(18) 0.0096(16) 0.0264(19) -0.0026(13) 0.0170(16) -0.0028(13)
O3 0.0231(19) 0.0098(16) 0.0233(19) 0.0041(13) 0.0171(16) 0.0033(13)
O4 0.0122(15) 0.0097(15) 0.0122(15) 0.0003(11) 0.0077(12) 0.0011(12)
O5 0.0205(17) 0.0079(16) 0.0148(16) -0.0011(12) 0.0111(14) 0.0005(13)
O6 0.0171(16) 0.0087(15) 0.0117(15) 0.0000(12) 0.0096(13) -0.0013(12)
O7 0.0168(16) 0.0066(15) 0.0144(16) -0.0012(11) 0.0106(13) 0.0009(12)
O8 0.0117(15) 0.0067(15) 0.0178(16) -0.0013(12) 0.0072(13) -0.0007(11)
O9 0.0094(15) 0.0177(17) 0.0139(15) 0.0031(13) 0.0021(12) 0.0015(13)
O10 0.0202(17) 0.0069(15) 0.0246(18) -0.0004(13) 0.0178(15) -0.0007(13)
O11 0.0121(15) 0.0157(17) 0.0145(16) 0.0009(13) 0.0002(13) -0.0011(13)
O12 0.0233(18) 0.0035(14) 0.0229(18) -0.0025(12) 0.0178(15) -0.0022(12)
O13 0.0137(16) 0.0070(15) 0.0262(19) 0.0006(13) 0.0125(14) 0.0024(12)
O14 0.0138(15) 0.0162(17) 0.0069(14) 0.0007(12) 0.0057(12) -0.0015(13)
O15 0.0206(18) 0.0111(17) 0.031(2) 0.0000(14) 0.0159(16) 0.0015(14)
O16 0.032(2) 0.0091(16) 0.030(2) -0.0036(14) 0.0209(18) -0.0039(15)
O17 0.0214(18) 0.0110(17) 0.0194(17) -0.0049(13) 0.0138(15) -0.0025(13)
O18 0.0214(18) 0.0073(16) 0.0265(19) 0.0026(13) 0.0171(15) 0.0011(13)
O19 0.0176(17) 0.0143(17) 0.0175(17) -0.0021(13) 0.0105(14) 0.0014(13)
O20 0.0147(16) 0.0138(17) 0.0251(18) 0.0006(14) 0.0139(15) -0.0039(13)
O21 0.048(3) 0.0119(18) 0.036(2) 0.0063(16) 0.034(2) 0.0063(17)
O22 0.0240(19) 0.0151(18) 0.028(2) -0.0038(15) 0.0202(16) -0.0038(15)
O23 0.0125(16) 0.0159(17) 0.0152(16) -0.0014(13) 0.0054(13) -0.0002(13)
O24 0.0171(17) 0.0159(18) 0.0246(19) -0.0005(14) 0.0108(15) 0.0009(14)
O25 0.0190(18) 0.021(2) 0.027(2) 0.0054(16) 0.0080(16) -0.0005(15)
O26 0.0202(19) 0.039(3) 0.022(2) -0.0024(17) 0.0056(16) 0.0078(17)
C1 0.013(2) 0.010(2) 0.011(2) -0.0022(15) 0.0035(16) 0.0001(16)
C2 0.0120(19) 0.010(2) 0.0078(18) 0.0027(15) 0.0066(15) 0.0031(16)
C3 0.0089(18) 0.0096(19) 0.0076(17) 0.0023(15) 0.0009(14) 0.0015(16)
C4 0.010(2) 0.010(2) 0.015(2) -0.0013(16) 0.0064(17) 0.0002(15)
C5 0.011(2) 0.011(2) 0.0105(19) -0.0004(15) 0.0062(16) 0.0007(15)
C6 0.019(2) 0.009(2) 0.014(2) 0.0012(16) 0.0093(18) 0.0028(17)
C7 0.014(2) 0.012(2) 0.0104(19) 0.0008(16) 0.0067(16) -0.0016(17)
C8 0.012(2) 0.014(2) 0.015(2) -0.0007(16) 0.0064(17) 0.0016(16)
K1 0.0136(4) 0.0143(5) 0.0148(4) -0.0022(3) 0.0064(4) -0.0024(4)
K2 0.0133(4) 0.0155(5) 0.0176(5) 0.0013(4) 0.0071(4) -0.0006(4)
K3 0.0174(5) 0.0131(5) 0.0106(4) -0.0010(3) 0.0055(4) -0.0017(4)
K4 0.0153(5) 0.0157(5) 0.0126(4) 0.0013(4) 0.0075(4) 0.0021(4)
K5 0.0147(4) 0.0121(4) 0.0124(4) -0.0010(3) 0.0066(3) -0.0016(4)
K6 0.0149(4) 0.0107(4) 0.0141(4) 0.0014(4) 0.0079(4) 0.0007(4)

loop_
_atom_type_symbol
_atom_type_description
_atom_type_scat_dispersion_real
_atom_type_scat_dispersion_imag
_atom_type_scat_source
O O 0.0106 0.0060 'International Tables Vol C Tables 4.2.6.8 and 6.1.1.4'
C C 0.0033 0.0016 'International Tables Vol C Tables 4.2.6.8 and 6.1.1.4'
K K 0.2009 0.2494 'International Tables Vol C Tables 4.2.6.8 and 6.1.1.4'
U U -9.6767 9.6646 'International Tables Vol C Tables 4.2.6.8 and 6.1.1.4'

loop_
_geom_angle_atom_site_label_1
_geom_angle_atom_site_label_2
_geom_angle_atom_site_label_3
_geom_angle
_geom_angle_site_symmetry_1
_geom_angle_site_symmetry_3
O9 U1 O11 176.84(15) . .
O9 U1 O12 90.48(14) . 1_655
O11 U1 O12 91.56(14) . 1_655
O9 U1 O10 90.69(14) . 1_655
O11 U1 O10 92.38(14) . 1_655
O12 U1 O10 36.58(11) 1_655 1_655
O9 U1 O7 85.74(13) . .
O11 U1 O7 91.10(13) . .
O12 U1 O7 128.81(10) 1_655 .
O10 U1 O7 165.07(11) 1_655 .
O9 U1 O3 89.69(14) . .
O11 U1 O3 92.16(14) . .
O12 U1 O3 104.06(11) 1_655 .
O10 U1 O3 67.48(11) 1_655 .
O7 U1 O3 126.90(11) . .
O9 U1 O6 89.06(13) . .
O11 U1 O6 89.60(13) . .
O12 U1 O6 65.14(10) 1_655 .
O10 U1 O6 101.72(11) 1_655 .
O7 U1 O6 63.78(10) . .
O3 U1 O6 169.11(11) . .
O9 U1 O5 85.09(13) . .
O11 U1 O5 93.44(14) . .
O12 U1 O5 166.85(11) 1_655 .
O10 U1 O5 130.91(11) 1_655 .
O7 U1 O5 63.27(10) . .
O3 U1 O5 63.63(11) . .
O6 U1 O5 127.00(10) . .
O9 U1 K4 132.99(11) . 1_655
O11 U1 K4 47.13(11) . 1_655
O12 U1 K4 55.23(9) 1_655 1_655
O10 U1 K4 79.38(8) 1_655 1_655
O7 U1 K4 92.47(8) . 1_655
O3 U1 K4 126.30(8) . 1_655
O6 U1 K4 49.59(8) . 1_655
O5 U1 K4 135.01(8) . 1_655
O9 U1 K1 51.31(11) . 2
O11 U1 K1 125.89(11) . 2
O12 U1 K1 136.89(9) 1_655 2
O10 U1 K1 139.65(9) 1_655 2
O7 U1 K1 43.52(8) . 2
O3 U1 K1 95.83(8) . 2
O6 U1 K1 91.83(8) . 2
O5 U1 K1 45.82(8) . 2
K4 U1 K1 134.48(2) 1_655 2
O9 U1 K3 111.62(11) . 4_576
O11 U1 K3 65.62(11) . 4_576
O12 U1 K3 149.85(9) 1_655 4_576
O10 U1 K3 153.00(9) 1_655 4_576
O7 U1 K3 39.22(8) . 4_576
O3 U1 K3 96.58(8) . 4_576
O6 U1 K3 93.94(7) . 4_576
O5 U1 K3 42.13(8) . 4_576
K4 U1 K3 94.79(2) 1_655 4_576
K1 U1 K3 60.32(2) 2 4_576
O9 U1 K3 69.36(11) . .
O11 U1 K3 111.01(11) . .
O12 U1 K3 38.38(8) 1_655 .
O10 U1 K3 70.99(8) 1_655 .
O7 U1 K3 94.21(7) . .
O3 U1 K3 132.88(8) . .
O6 U1 K3 37.23(7) . .
O5 U1 K3 147.55(8) . .
K4 U1 K3 63.93(2) 1_655 .
K1 U1 K3 101.73(2) 2 .
K3 U1 K3 130.086(13) 4_576 .
O1 U2 O14 178.21(15) . .
O1 U2 O12 90.47(14) . .
O14 U2 O12 91.05(13) . .
O1 U2 O10 91.94(14) . .
O14 U2 O10 89.85(14) . .
O12 U2 O10 36.90(11) . .
O1 U2 O8 93.03(14) . .
O14 U2 O8 85.29(13) . .
O12 U2 O8 128.05(11) . .
O10 U2 O8 164.23(11) . .
O1 U2 O2 90.25(14) . .
O14 U2 O2 90.29(13) . .
O12 U2 O2 104.05(11) . .
O10 U2 O2 67.17(11) . .
O8 U2 O2 127.72(11) . .
O1 U2 O13 91.37(14) . .
O14 U2 O13 87.34(13) . .
O12 U2 O13 167.66(11) . .
O10 U2 O13 130.81(11) . .
O8 U2 O13 64.02(10) . .
O2 U2 O13 63.74(11) . .
O1 U2 O4 84.63(13) . .
O14 U2 O4 95.15(12) . .
O12 U2 O4 65.38(10) . .
O10 U2 O4 102.22(11) . .
O8 U2 O4 63.42(10) . .
O2 U2 O4 168.13(11) . .
O13 U2 O4 126.95(10) . .
O1 U2 K4 45.76(11) . .
O14 U2 K4 134.89(10) . .
O12 U2 K4 55.17(9) . .
O10 U2 K4 79.46(8) . .
O8 U2 K4 93.40(8) . .
O2 U2 K4 123.72(8) . .
O13 U2 K4 132.08(8) . .
O4 U2 K4 46.38(7) . .
O1 U2 K4 135.09(11) . 4_575
O14 U2 K4 43.13(10) . 4_575
O12 U2 K4 123.33(8) . 4_575
O10 U2 K4 132.96(9) . 4_575
O8 U2 K4 43.76(8) . 4_575
O2 U2 K4 106.55(8) . 4_575
O13 U2 K4 62.13(8) . 4_575
O4 U2 K4 84.49(7) . 4_575
K4 U2 K4 129.009(13) . 4_575
O1 U2 K3 108.77(11) . 1_455
O14 U2 K3 72.04(10) . 1_455
O12 U2 K3 36.36(8) . 1_455
O10 U2 K3 69.43(8) . 1_455
O8 U2 K3 94.80(8) . 1_455
O2 U2 K3 132.89(8) . 1_455
O13 U2 K3 151.98(8) . 1_455
O4 U2 K3 40.64(7) . 1_455
K4 U2 K3 63.13(2) . 1_455
K4 U2 K3 89.94(2) 4_575 1_455
O1 U2 K6 18.39(11) . .
O14 U2 K6 159.97(10) . .
O12 U2 K6 108.72(9) . .
O10 U2 K6 107.80(9) . .
O8 U2 K6 80.01(8) . .
O2 U2 K6 88.04(9) . .
O13 U2 K6 74.04(8) . .
O4 U2 K6 90.39(7) . .
K4 U2 K6 60.14(2) . .
K4 U2 K6 118.77(2) 4_575 .
K3 U2 K6 122.49(2) 1_455 .
U2 O1 K6 149.52(18) . .
U2 O1 K4 108.39(14) . .
K6 O1 K4 94.46(10) . .
C7 O2 U2 124.1(3) . .
C6 O3 U1 124.1(3) . .
C2 O4 U2 122.9(3) . .
C2 O4 K4 111.7(3) . .
U2 O4 K4 93.82(10) . .
C2 O4 K3 120.1(3) . 1_455
U2 O4 K3 104.96(11) . 1_455
K4 O4 K3 97.42(10) . 1_455
C5 O5 U1 122.4(3) . .
C5 O5 K3 127.3(3) . 4_576
U1 O5 K3 100.89(11) . 4_576
C5 O5 K1 110.8(3) . 2
U1 O5 K1 95.28(10) . 2
K3 O5 K1 91.53(10) 4_576 2
C3 O6 U1 123.0(3) . .
C3 O6 K3 109.7(3) . .
U1 O6 K3 109.28(12) . .
C3 O6 K4 121.5(3) . 1_655
U1 O6 K4 91.35(10) . 1_655
K3 O6 K4 98.58(10) . 1_655
C4 O7 U1 124.1(3) . .
C4 O7 K3 120.9(3) . 4_576
U1 O7 K3 105.41(12) . 4_576
C4 O7 K1 105.2(3) . 2
U1 O7 K1 98.82(11) . 2
K3 O7 K1 96.03(10) 4_576 2
C1 O8 U2 125.3(3) . .
C1 O8 K2 110.2(3) . .
U2 O8 K2 113.93(12) . .
C1 O8 K4 104.2(3) . 4_575
U2 O8 K4 99.52(11) . 4_575
K2 O8 K4 98.61(11) . 4_575
U1 O9 K5 166.61(18) . .
U1 O9 K1 102.52(14) . 2
K5 O9 K1 90.85(10) . 2
O12 O10 U2 70.66(18) . .
O12 O10 U1 71.04(17) . 1_455
U2 O10 U1 133.41(15) . 1_455
U1 O11 K4 106.73(14) . 1_655
O10 O12 U2 72.44(17) . .
O10 O12 U1 72.37(17) . 1_455
U2 O12 U1 135.89(15) . 1_455
O10 O12 K3 147.0(2) . 1_455
U2 O12 K3 113.97(12) . 1_455
U1 O12 K3 110.05(12) 1_455 1_455
O10 O12 K4 121.4(2) . .
U2 O12 K4 88.38(11) . .
U1 O12 K4 87.86(10) 1_455 .
K3 O12 K4 91.53(9) 1_455 .
C8 O13 U2 124.0(3) . .
C8 O13 K2 118.9(3) . .
U2 O13 K2 113.14(12) . .
U2 O14 K4 112.38(14) . 4_575
C1 O15 K6 118.6(3) . 2_445
C1 O15 K6 140.6(3) . 4_575
K6 O15 K6 93.94(11) 2_445 4_575
C7 O16 K6 121.6(3) . 2_455
C7 O16 K2 127.6(3) . 2_455
K6 O16 K2 102.54(12) 2_455 2_455
C3 O17 K1 146.7(3) . .
C3 O17 K5 113.1(3) . 2_545
K1 O17 K5 95.53(11) . 2_545
C3 O17 K3 75.7(3) . .
K1 O17 K3 74.54(8) . .
K5 O17 K3 169.70(12) 2_545 .
C2 O18 K6 115.9(3) . 2_445
C2 O18 K2 135.6(3) . 2_445
K6 O18 K2 95.13(10) 2_445 2_445
C5 O19 K1 120.1(3) . 4_576
C5 O19 K3 130.4(3) . 2
K1 O19 K3 90.87(10) 4_576 2
C5 O19 K5 112.7(3) . 2
K1 O19 K5 92.30(10) 4_576 2
K3 O19 K5 102.63(11) 2 2
C8 O20 K4 144.6(3) . 2_455
C8 O20 K2 109.6(3) . 3_475
K4 O20 K2 95.23(10) 2_455 3_475
C8 O20 K6 113.7(3) . 2_455
K4 O20 K6 92.08(10) 2_455 2_455
K2 O20 K6 86.17(10) 3_475 2_455
C6 O21 K5 123.7(3) . 2
C6 O21 K1 128.5(3) . 1_565
K5 O21 K1 99.36(12) 2 1_565
C4 O22 K5 146.7(3) . 4_576
C4 O22 K5 118.5(3) . 2_545
K5 O22 K5 94.49(11) 4_576 2_545
K5 O23 K1 92.66(10) 3_575 1_565
K1 O24 K3 82.04(9) 1_455 1_455
K2 O25 K4 99.45(12) . 2_455
K6 O26 K2 94.60(12) 4_575 .
O15 C1 O8 125.3(4) . .
O15 C1 C2 120.9(4) . .
O8 C1 C2 113.8(4) . .
O15 C1 K4 94.7(3) . 4_575
O8 C1 K4 54.0(2) . 4_575
C2 C1 K4 120.3(3) . 4_575
O15 C1 K2 83.9(3) . .
O8 C1 K2 49.0(2) . .
C2 C1 K2 145.4(3) . .
K4 C1 K2 76.82(10) 4_575 .
O15 C1 K6 43.3(2) . 2_445
O8 C1 K6 164.3(3) . 2_445
C2 C1 K6 78.3(2) . 2_445
K4 C1 K6 111.84(12) 4_575 2_445
K2 C1 K6 125.90(14) . 2_445
O18 C2 O4 126.0(4) . .
O18 C2 C1 119.7(4) . .
O4 C2 C1 114.3(4) . .
O18 C2 K4 96.4(3) . .
O4 C2 K4 48.6(2) . .
C1 C2 K4 125.5(3) . .
O18 C2 K6 45.7(2) . 2_445
O4 C2 K6 163.3(3) . 2_445
C1 C2 K6 76.2(2) . 2_445
K4 C2 K6 137.04(13) . 2_445
O17 C3 O6 125.7(4) . .
O17 C3 C4 120.0(4) . .
O6 C3 C4 114.3(4) . .
O17 C3 K3 83.3(3) . .
O6 C3 K3 49.3(2) . .
C4 C3 K3 144.1(3) . .
O22 C4 O7 125.6(4) . .
O22 C4 C3 120.9(4) . .
O7 C4 C3 113.4(4) . .
O22 C4 K1 90.9(3) . 2
O7 C4 K1 53.0(2) . 2
C3 C4 K1 127.2(3) . 2
O22 C4 K3 94.9(3) . 4_576
O7 C4 K3 40.8(2) . 4_576
C3 C4 K3 135.4(3) . 4_576
K1 C4 K3 72.28(9) 2 4_576
O22 C4 K5 43.4(2) . 2_545
O7 C4 K5 161.4(3) . 2_545
C3 C4 K5 79.9(2) . 2_545
K1 C4 K5 130.09(14) 2 2_545
K3 C4 K5 120.52(13) 4_576 2_545
O19 C5 O5 126.0(4) . .
O19 C5 C6 120.2(4) . .
O5 C5 C6 113.8(4) . .
O19 C5 K1 92.9(3) . 2
O5 C5 K1 49.3(2) . 2
C6 C5 K1 129.5(3) . 2
O21 C6 O3 125.5(4) . .
O21 C6 C5 120.0(4) . .
O3 C6 C5 114.5(4) . .
O16 C7 O2 125.1(4) . .
O16 C7 C8 121.1(4) . .
O2 C7 C8 113.8(4) . .
O16 C7 K6 41.0(2) . 2_455
O2 C7 K6 156.1(3) . 2_455
C8 C7 K6 83.6(2) . 2_455
O20 C8 O13 127.0(4) . .
O20 C8 C7 119.1(4) . .
O13 C8 C7 113.9(4) . .
O20 C8 K2 88.8(3) . .
O13 C8 K2 42.8(2) . .
C7 C8 K2 146.4(3) . .
O17 K1 O21 73.77(12) . 1_545
O17 K1 O7 124.94(10) . 2_545
O21 K1 O7 95.91(11) 1_545 2_545
O17 K1 O19 137.37(11) . 4_575
O21 K1 O19 143.90(11) 1_545 4_575
O7 K1 O19 79.89(10) 2_545 4_575
O17 K1 O24 77.57(10) . 1_655
O21 K1 O24 95.14(12) 1_545 1_655
O7 K1 O24 157.02(11) 2_545 1_655
O19 K1 O24 79.30(11) 4_575 1_655
O17 K1 O5 87.53(10) . 2_545
O21 K1 O5 126.25(11) 1_545 2_545
O7 K1 O5 55.04(9) 2_545 2_545
O19 K1 O5 80.55(10) 4_575 2_545
O24 K1 O5 129.90(10) 1_655 2_545
O17 K1 O23 119.08(10) . 1_545
O21 K1 O23 71.35(10) 1_545 1_545
O7 K1 O23 107.05(10) 2_545 1_545
O19 K1 O23 75.69(10) 4_575 1_545
O24 K1 O23 58.08(10) 1_655 1_545
O5 K1 O23 152.76(10) 2_545 1_545
O17 K1 O9 67.72(9) . 2_545
O21 K1 O9 67.98(10) 1_545 2_545
O7 K1 O9 58.63(9) 2_545 2_545
O19 K1 O9 132.83(10) 4_575 2_545
O24 K1 O9 144.32(10) 1_655 2_545
O5 K1 O9 58.31(9) 2_545 2_545
O23 K1 O9 134.31(9) 1_545 2_545
O17 K1 C4 133.94(11) . 2_545
O21 K1 C4 81.24(12) 1_545 2_545
O7 K1 C4 21.80(10) 2_545 2_545
O19 K1 C4 82.80(11) 4_575 2_545
O24 K1 C4 143.75(11) 1_655 2_545
O5 K1 C4 76.84(11) 2_545 2_545
O23 K1 C4 87.07(10) 1_545 2_545
O9 K1 C4 67.19(10) 2_545 2_545
O17 K1 C5 72.16(11) . 2_545
O21 K1 C5 129.30(11) 1_545 2_545
O7 K1 C5 74.90(10) 2_545 2_545
O19 K1 C5 84.59(10) 4_575 2_545
O24 K1 C5 112.57(11) 1_655 2_545
O5 K1 C5 19.91(9) 2_545 2_545
O23 K1 C5 159.32(10) 1_545 2_545
O9 K1 C5 64.87(10) 2_545 2_545
C4 K1 C5 96.68(11) 2_545 2_545
O17 K1 K3 61.73(8) . .
O21 K1 K3 126.81(10) 1_545 .
O7 K1 K3 132.68(8) 2_545 .
O19 K1 K3 75.98(7) 4_575 .
O24 K1 K3 49.70(7) 1_655 .
O5 K1 K3 81.03(7) 2_545 .
O23 K1 K3 105.52(7) 1_545 .
O9 K1 K3 115.06(7) 2_545 .
C4 K1 K3 151.50(9) 2_545 .
C5 K1 K3 62.88(8) 2_545 .
O17 K1 U1 87.49(8) . 2_545
O21 K1 U1 89.34(9) 1_545 2_545
O7 K1 U1 37.66(7) 2_545 2_545
O19 K1 U1 106.66(8) 4_575 2_545
O24 K1 U1 162.48(8) 1_655 2_545
O5 K1 U1 38.90(6) 2_545 2_545
O23 K1 U1 139.00(7) 1_545 2_545
O9 K1 U1 26.17(6) 2_545 2_545
C4 K1 U1 53.69(8) 2_545 2_545
C5 K1 U1 53.06(7) 2_545 2_545
K3 K1 U1 114.85(3) . 2_545
O25 K2 O13 117.75(11) . .
O25 K2 O8 162.17(12) . .
O13 K2 O8 56.70(10) . .
O25 K2 O16 114.42(12) . 2_445
O13 K2 O16 107.23(11) . 2_445
O8 K2 O16 82.91(11) . 2_445
O25 K2 O26 80.95(12) . .
O13 K2 O26 156.15(11) . .
O8 K2 O26 100.84(11) . .
O16 K2 O26 74.55(11) 2_445 .
O25 K2 O20 82.28(11) . 3_475
O13 K2 O20 85.19(10) . 3_475
O8 K2 O20 80.37(10) . 3_475
O16 K2 O20 148.69(11) 2_445 3_475
O26 K2 O20 82.82(11) . 3_475
O25 K2 O18 79.71(11) . 2_455
O13 K2 O18 76.98(10) . 2_455
O8 K2 O18 112.81(10) . 2_455
O16 K2 O18 66.42(10) 2_445 2_455
O26 K2 O18 123.31(11) . 2_455
O20 K2 O18 144.82(10) 3_475 2_455
O25 K2 C1 157.70(12) . .
O13 K2 C1 77.38(11) . .
O8 K2 C1 20.78(10) . .
O16 K2 C1 72.42(11) 2_445 .
O26 K2 C1 80.73(12) . .
O20 K2 C1 82.93(10) 3_475 .
O18 K2 C1 121.28(10) 2_455 .
O25 K2 C8 99.95(12) . .
O13 K2 C8 18.33(10) . .
O8 K2 C8 74.97(10) . .
O16 K2 C8 114.37(11) 2_445 .
O26 K2 C8 169.07(12) . .
O20 K2 C8 86.50(10) 3_475 .
O18 K2 C8 67.37(10) 2_455 .
C1 K2 C8 95.69(11) . .
O25 K2 K6 96.22(9) . 4_575
O13 K2 K6 117.75(8) . 4_575
O8 K2 K6 74.91(7) . 4_575
O16 K2 K6 102.49(8) 2_445 4_575
O26 K2 K6 41.19(8) . 4_575
O20 K2 K6 47.50(7) 3_475 4_575
O18 K2 K6 164.45(8) 2_455 4_575
C1 K2 K6 61.52(8) . 4_575
C8 K2 K6 128.18(8) . 4_575
O25 K2 K4 41.42(8) . 2_455
O13 K2 K4 76.90(7) . 2_455
O8 K2 K4 132.07(7) . 2_455
O16 K2 K4 125.58(9) 2_445 2_455
O26 K2 K4 122.19(9) . 2_455
O20 K2 K4 84.79(7) 3_475 2_455
O18 K2 K4 61.87(7) 2_455 2_455
C1 K2 K4 152.29(8) . 2_455
C8 K2 K4 58.76(8) . 2_455
K6 K2 K4 123.89(3) 4_575 2_455
O25 K2 K4 120.88(9) . 4_575
O13 K2 K4 57.73(8) . 4_575
O8 K2 K4 41.29(7) . 4_575
O16 K2 K4 122.99(9) 2_445 4_575
O26 K2 K4 100.73(8) . 4_575
O20 K2 K4 40.64(7) 3_475 4_575
O18 K2 K4 134.69(8) 2_455 4_575
C1 K2 K4 51.14(8) . 4_575
C8 K2 K4 69.35(8) . 4_575
K6 K2 K4 60.13(3) 4_575 4_575
K4 K2 K4 105.27(3) 2_455 4_575
O7 K3 O6 141.85(11) 4_575 .
O7 K3 O5 56.71(10) 4_575 4_575
O6 K3 O5 156.69(10) . 4_575
O7 K3 O12 94.00(10) 4_575 1_655
O6 K3 O12 56.36(10) . 1_655
O5 K3 O12 146.95(10) 4_575 1_655
O7 K3 O19 79.86(10) 4_575 2_545
O6 K3 O19 89.24(10) . 2_545
O5 K3 O19 80.26(10) 4_575 2_545
O12 K3 O19 111.81(10) 1_655 2_545
O7 K3 O4 99.74(10) 4_575 1_655
O6 K3 O4 82.90(10) . 1_655
O5 K3 O4 110.85(10) 4_575 1_655
O12 K3 O4 54.83(9) 1_655 1_655
O19 K3 O4 166.64(10) 2_545 1_655
O7 K3 O24 125.85(11) 4_575 1_655
O6 K3 O24 91.85(10) . 1_655
O5 K3 O24 74.49(10) 4_575 1_655
O12 K3 O24 121.35(11) 1_655 1_655
O19 K3 O24 115.80(10) 2_545 1_655
O4 K3 O24 75.41(10) 1_655 1_655
O7 K3 C3 149.38(11) 4_575 .
O6 K3 C3 21.03(10) . .
O5 K3 C3 135.85(11) 4_575 .
O12 K3 C3 77.10(10) 1_655 .
O19 K3 C3 76.62(10) 2_545 .
O4 K3 C3 98.69(10) 1_655 .
O24 K3 C3 82.50(11) 1_655 .
O7 K3 O17 154.92(10) 4_575 .
O6 K3 O17 40.66(9) . .
O5 K3 O17 116.09(9) 4_575 .
O12 K3 O17 96.91(9) 1_655 .
O19 K3 O17 75.13(9) 2_545 .
O4 K3 O17 105.01(9) 1_655 .
O24 K3 O17 65.73(9) 1_655 .
C3 K3 O17 21.01(9) . .
O7 K3 C4 18.30(10) 4_575 4_575
O6 K3 C4 123.71(11) . 4_575
O5 K3 C4 74.73(10) 4_575 4_575
O12 K3 C4 77.75(11) 1_655 4_575
O19 K3 C4 78.57(10) 2_545 4_575
O4 K3 C4 96.81(10) 1_655 4_575
O24 K3 C4 142.83(11) 1_655 4_575
C3 K3 C4 134.60(11) . 4_575
O17 K3 C4 148.92(10) . 4_575
O7 K3 K1 123.44(8) 4_575 .
O6 K3 K1 84.39(7) . .
O5 K3 K1 72.40(7) 4_575 .
O12 K3 K1 140.45(8) 1_655 .
O19 K3 K1 68.07(7) 2_545 .
O4 K3 K1 121.52(7) 1_655 .
O24 K3 K1 48.26(7) 1_655 .
C3 K3 K1 64.20(8) . .
O17 K3 K1 43.72(6) . .
C4 K3 K1 136.20(8) 4_575 .
O7 K3 K1 42.80(7) 4_575 3_565
O6 K3 K1 132.20(8) . 3_565
O5 K3 K1 44.90(7) 4_575 3_565
O12 K3 K1 124.22(8) 1_655 3_565
O19 K3 K1 43.74(7) 2_545 3_565
O4 K3 K1 140.72(7) 1_655 3_565
O24 K3 K1 113.69(8) 1_655 3_565
C3 K3 K1 120.01(8) . 3_565
O17 K3 K1 113.57(7) . 3_565
C4 K3 K1 51.86(8) 4_575 3_565
K1 K3 K1 84.35(3) . 3_565
O20 K4 O8 82.62(10) 2_445 4_576
O20 K4 O25 98.08(11) 2_445 2_445
O8 K4 O25 103.53(10) 4_576 2_445
O20 K4 O4 84.84(10) 2_445 .
O8 K4 O4 162.94(10) 4_576 .
O25 K4 O4 89.62(11) 2_445 .
O20 K4 O1 74.96(10) 2_445 .
O8 K4 O1 104.22(10) 4_576 .
O25 K4 O1 150.17(11) 2_445 .
O4 K4 O1 61.14(9) . .
O20 K4 O14 126.29(10) 2_445 4_576
O8 K4 O14 60.26(9) 4_576 4_576
O25 K4 O14 59.92(10) 2_445 4_576
O4 K4 O14 136.78(10) . 4_576
O1 K4 O14 146.71(10) . 4_576
O20 K4 O6 160.85(10) 2_445 1_455
O8 K4 O6 115.07(9) 4_576 1_455
O25 K4 O6 71.57(10) 2_445 1_455
O4 K4 O6 79.15(9) . 1_455
O1 K4 O6 105.74(10) . 1_455
O14 K4 O6 63.17(9) 4_576 1_455
O20 K4 O11 134.94(10) 2_445 1_455
O8 K4 O11 73.92(9) 4_576 1_455
O25 K4 O11 124.32(11) 2_445 1_455
O4 K4 O11 107.75(10) . 1_455
O1 K4 O11 74.36(10) . 1_455
O14 K4 O11 72.99(10) 4_576 1_455
O6 K4 O11 61.24(9) 1_455 1_455
O20 K4 O12 125.10(10) 2_445 .
O8 K4 O12 130.75(9) 4_576 .
O25 K4 O12 110.23(10) 2_445 .
O4 K4 O12 50.78(9) . .
O1 K4 O12 57.00(9) . .
O14 K4 O12 108.61(9) 4_576 .
O6 K4 O12 49.33(8) 1_455 .
O11 K4 O12 57.63(9) 1_455 .
O20 K4 C1 86.60(11) 2_445 4_576
O8 K4 C1 21.78(10) 4_576 4_576
O25 K4 C1 124.34(11) 2_445 4_576
O4 K4 C1 145.84(11) . 4_576
O1 K4 C1 84.70(10) . 4_576
O14 K4 C1 72.87(10) 4_576 4_576
O6 K4 C1 112.56(10) 1_455 4_576
O11 K4 C1 58.45(10) 1_455 4_576
O12 K4 C1 111.49(10) . 4_576
O20 K4 C2 68.47(10) 2_445 .
O8 K4 C2 151.09(10) 4_576 .
O25 K4 C2 81.57(11) 2_445 .
O4 K4 C2 19.69(9) . .
O1 K4 C2 68.83(10) . .
O14 K4 C2 139.15(10) 4_576 .
O6 K4 C2 93.65(10) 1_455 .
O11 K4 C2 126.97(10) 1_455 .
O12 K4 C2 70.46(9) . .
C1 K4 C2 147.18(11) 4_576 .
O20 K4 U1 150.90(8) 2_445 1_455
O8 K4 U1 98.31(7) 4_576 1_455
O25 K4 U1 109.80(8) 2_445 1_455
O4 K4 U1 87.12(7) . 1_455
O1 K4 U1 76.65(7) . 1_455
O14 K4 U1 76.99(7) 4_576 1_455
O6 K4 U1 39.06(6) 1_455 1_455
O11 K4 U1 26.15(6) 1_455 1_455
O12 K4 U1 36.90(6) . 1_455
C1 K4 U1 84.52(8) 4_576 1_455
C2 K4 U1 106.75(7) . 1_455
O9 K5 O21 76.05(12) . 2_545
O9 K5 O22 88.76(11) . 4_575
O21 K5 O22 138.24(12) 2_545 4_575
O9 K5 O22 83.23(11) . 2
O21 K5 O22 129.55(11) 2_545 2
O22 K5 O22 85.51(11) 4_575 2
O9 K5 O23 157.33(11) . 3_575
O21 K5 O23 94.61(12) 2_545 3_575
O22 K5 O23 84.71(11) 4_575 3_575
O22 K5 O23 117.73(11) 2 3_575
O9 K5 O17 72.20(10) . 2
O21 K5 O17 70.41(10) 2_545 2
O22 K5 O17 141.24(11) 4_575 2
O22 K5 O17 59.50(10) 2 2
O23 K5 O17 124.62(10) 3_575 2
O9 K5 O19 81.91(10) . 2_545
O21 K5 O19 58.03(10) 2_545 2_545
O22 K5 O19 81.69(10) 4_575 2_545
O22 K5 O19 160.54(11) 2 2_545
O23 K5 O19 75.68(10) 3_575 2_545
O17 K5 O19 126.44(10) 2 2_545
O9 K5 C4 85.19(11) . 2
O21 K5 C4 113.44(11) 2_545 2
O22 K5 C4 103.50(11) 4_575 2
O22 K5 C4 18.05(10) 2 2
O23 K5 C4 117.44(11) 3_575 2
O17 K5 C4 43.10(10) 2 2
O19 K5 C4 166.00(10) 2_545 2
O9 K5 K5 84.54(8) . 3_575
O21 K5 K5 160.29(10) 2_545 3_575
O22 K5 K5 42.84(8) 4_575 3_575
O22 K5 K5 42.67(7) 2 3_575
O23 K5 K5 104.75(8) 3_575 3_575
O17 K5 K5 100.60(7) 2 3_575
O19 K5 K5 123.01(8) 2_545 3_575
C4 K5 K5 60.67(8) 2 3_575
O9 K5 K1 49.52(8) . 2
O21 K5 K1 40.35(8) 2_545 2
O22 K5 K1 138.08(9) 4_575 2
O22 K5 K1 92.21(8) 2 2
O23 K5 K1 131.51(8) 3_575 2
O17 K5 K1 40.20(7) 2 2
O19 K5 K1 87.65(7) 2_545 2
C4 K5 K1 79.83(8) 2 2
K5 K5 K1 122.16(4) 3_575 2
O9 K5 K1 113.07(8) . 3_565
O21 K5 K1 92.88(8) 2_545 3_565
O22 K5 K1 57.48(8) 4_575 3_565
O22 K5 K1 137.55(8) 2 3_565
O23 K5 K1 45.91(7) 3_575 3_565
O17 K5 K1 161.19(7) 2 3_565
O19 K5 K1 41.62(7) 2_545 3_565
C4 K5 K1 151.44(8) 2 3_565
K5 K5 K1 97.91(4) 3_575 3_565
K1 K5 K1 128.72(3) 2 3_565
O9 K5 U1 5.38(7) . .
O21 K5 U1 80.33(10) 2_545 .
O22 K5 U1 83.38(9) 4_575 .
O22 K5 U1 82.70(8) 2 .
O23 K5 U1 155.39(8) 3_575 .
O17 K5 U1 76.59(7) 2 .
O19 K5 U1 81.33(7) 2_545 .
C4 K5 U1 86.33(8) 2 .
K5 K5 U1 80.50(3) 3_575 .
K1 K5 U1 54.90(2) 2 .
K1 K5 U1 109.93(3) 3_565 .
O26 K6 O1 149.74(12) 4_576 .
O26 K6 O16 95.58(13) 4_576 2_445
O1 K6 O16 92.15(12) . 2_445
O26 K6 O15 113.53(13) 4_576 2_455
O1 K6 O15 83.05(11) . 2_455
O16 K6 O15 128.95(11) 2_445 2_455
O26 K6 O18 111.44(12) 4_576 2_455
O1 K6 O18 98.70(11) . 2_455
O16 K6 O18 70.01(10) 2_445 2_455
O15 K6 O18 60.74(10) 2_455 2_455
O26 K6 O15 72.76(12) 4_576 4_576
O1 K6 O15 83.94(11) . 4_576
O16 K6 O15 144.14(11) 2_445 4_576
O15 K6 O15 86.06(11) 2_455 4_576
O18 K6 O15 145.84(10) 2_455 4_576
O26 K6 O20 84.45(11) 4_576 2_445
O1 K6 O20 74.82(10) . 2_445
O16 K6 O20 58.53(10) 2_445 2_445
O15 K6 O20 157.20(11) 2_455 2_445
O18 K6 O20 127.51(10) 2_455 2_445
O15 K6 O20 86.22(10) 4_576 2_445
O26 K6 C1 111.57(12) 4_576 2_455
O1 K6 C1 91.90(10) . 2_455
O16 K6 C1 113.08(11) 2_445 2_455
O15 K6 C1 18.09(10) 2_455 2_455
O18 K6 C1 43.40(10) 2_455 2_455
O15 K6 C1 102.69(11) 4_576 2_455
O20 K6 C1 163.29(11) 2_445 2_455
O26 K6 C7 86.33(12) 4_576 2_445
O1 K6 C7 92.79(11) . 2_445
O16 K6 C7 17.41(10) 2_445 2_445
O15 K6 C7 146.28(11) 2_455 2_445
O18 K6 C7 87.13(10) 2_455 2_445
O15 K6 C7 126.92(11) 4_576 2_445
O20 K6 C7 42.68(10) 2_445 2_445
C1 K6 C7 130.39(11) 2_455 2_445
O26 K6 C2 109.79(11) 4_576 2_455
O1 K6 C2 99.61(10) . 2_455
O16 K6 C2 88.39(11) 2_445 2_455
O15 K6 C2 43.39(10) 2_455 2_455
O18 K6 C2 18.41(9) 2_455 2_455
O15 K6 C2 127.44(10) 4_576 2_455
O20 K6 C2 145.66(10) 2_445 2_455
C1 K6 C2 25.50(10) 2_455 2_455
C7 K6 C2 105.41(11) 2_445 2_455
O26 K6 K2 44.20(9) 4_576 4_576
O1 K6 K2 106.80(8) . 4_576
O16 K6 K2 89.86(8) 2_445 4_576
O15 K6 K2 140.20(9) 2_455 4_576
O18 K6 K2 148.09(8) 2_455 4_576
O15 K6 K2 57.83(7) 4_576 4_576
O20 K6 K2 46.33(7) 2_445 4_576
C1 K6 K2 150.06(8) 2_455 4_576
C7 K6 K2 73.01(8) 2_445 4_576
C2 K6 K2 153.58(8) 2_455 4_576
O26 K6 K6 93.56(10) 4_576 3_476
O1 K6 K6 81.09(8) . 3_476
O16 K6 K6 170.55(9) 2_445 3_476
O15 K6 K6 43.96(8) 2_455 3_476
O18 K6 K6 104.32(8) 2_455 3_476
O15 K6 K6 42.10(7) 4_576 3_476
O20 K6 K6 125.01(7) 2_445 3_476
C1 K6 K6 60.92(8) 2_455 3_476
C7 K6 K6 167.67(9) 2_445 3_476
C2 K6 K6 86.25(8) 2_455 3_476
K2 K6 K6 98.39(4) 4_576 3_476

loop_
_geom_bond_atom_site_label_1
_geom_bond_atom_site_label_2
_geom_bond_distance
_geom_bond_site_symmetry_2
U1 O9 1.780(3) .
U1 O11 1.789(3) .
U1 O12 2.336(3) 1_655
U1 O10 2.354(3) 1_655
U1 O7 2.435(3) .
U1 O3 2.439(3) .
U1 O6 2.450(3) .
U1 O5 2.484(3) .
U2 O1 1.789(3) .
U2 O14 1.793(3) .
U2 O12 2.313(3) .
U2 O10 2.337(3) .
U2 O8 2.425(3) .
U2 O2 2.432(4) .
U2 O13 2.465(3) .
U2 O4 2.497(3) .
O2 C7 1.288(5) .
O3 C6 1.269(5) .
O4 C2 1.269(5) .
O4 K4 2.824(3) .
O4 K3 2.879(3) 1_455
O5 C5 1.274(5) .
O5 K3 2.770(3) 4_576
O5 K1 2.837(3) 2
O6 C3 1.272(5) .
O6 K3 2.687(3) .
O6 K4 2.961(3) 1_655
O7 C4 1.277(5) .
O7 K3 2.660(3) 4_576
O7 K1 2.745(3) 2
O8 C1 1.287(5) .
O8 K2 2.738(3) .
O8 K4 2.804(3) 4_575
O9 K5 2.641(3) .
O9 K1 3.149(4) 2
O10 O12 1.472(4) .
O10 U1 2.354(3) 1_455
O11 K4 2.975(4) 1_655
O12 U1 2.336(3) 1_455
O12 K3 2.771(3) 1_455
O12 K4 3.196(4) .
O13 C8 1.259(5) .
O13 K2 2.722(3) .
O14 K4 2.957(3) 4_575
O15 C1 1.233(5) .
O15 K6 2.725(3) 2_445
O15 K6 2.821(4) 4_575
O16 C7 1.232(6) .
O16 K6 2.701(4) 2_455
O16 K2 2.769(4) 2_455
O17 C3 1.235(5) .
O17 K1 2.685(3) .
O17 K5 2.903(4) 2_545
O17 K3 3.421(4) .
O18 C2 1.235(5) .
O18 K6 2.797(3) 2_445
O18 K2 2.982(4) 2_445
O19 C5 1.238(5) .
O19 K1 2.778(4) 4_576
O19 K3 2.861(4) 2
O19 K5 3.013(4) 2
O20 C8 1.242(5) .
O20 K4 2.748(3) 2_455
O20 K2 2.938(4) 3_475
O20 K6 2.995(4) 2_455
O21 C6 1.228(6) .
O21 K5 2.714(4) 2
O21 K1 2.717(4) 1_565
O22 C4 1.235(5) .
O22 K5 2.731(4) 4_576
O22 K5 2.740(4) 2_545
O23 K5 2.769(3) 3_575
O23 K1 3.005(3) 1_565
O24 K1 2.821(4) 1_455
O24 K3 2.883(4) 1_455
O25 K2 2.687(4) .
O25 K4 2.817(4) 2_455
O26 K6 2.678(4) 4_575
O26 K2 2.835(4) .
C1 C2 1.546(6) .
C3 C4 1.551(6) .
C5 C6 1.555(6) .
C7 C8 1.552(6) .
K1 O21 2.717(4) 1_545
K1 O7 2.745(3) 2_545
K1 O19 2.778(4) 4_575
K1 O24 2.821(4) 1_655
K1 O5 2.837(3) 2_545
K1 O23 3.005(3) 1_545
K1 O9 3.149(4) 2_545
K2 O16 2.769(4) 2_445
K2 O20 2.938(4) 3_475
K2 O18 2.982(4) 2_455
K3 O7 2.660(3) 4_575
K3 O5 2.770(3) 4_575
K3 O12 2.771(3) 1_655
K3 O19 2.861(4) 2_545
K3 O4 2.879(3) 1_655
K3 O24 2.883(4) 1_655
K4 O20 2.748(3) 2_445
K4 O8 2.804(3) 4_576
K4 O25 2.817(4) 2_445
K4 O14 2.957(3) 4_576
K4 O6 2.961(3) 1_455
K4 O11 2.975(4) 1_455
K5 O21 2.714(4) 2_545
K5 O22 2.731(4) 4_575
K5 O22 2.740(4) 2
K5 O23 2.769(3) 3_575
K5 O17 2.903(4) 2
K5 O19 3.013(4) 2_545
K6 O26 2.678(4) 4_576
K6 O16 2.701(4) 2_445
K6 O15 2.725(4) 2_455
K6 O18 2.797(3) 2_455
K6 O15 2.821(4) 4_576
K6 O20 2.995(4) 2_445
